data_2104479
loop_
_publ_author_name
'Marsh, Richard E.'

_publ_section_title
;
 Space groups <i>P</i>1 and <i>Cc</i>: how are they doing?
;
_journal_coeditor_code BK5088
_journal_issue 6
_journal_name_full 'Acta Crystallographica Section B'
_journal_page_first 782
_journal_page_last 783
_journal_paper_doi 10.1107/S0108768109046448
_journal_volume 65
_journal_year 2009
_chemical_formula_sum 'C24 H30 N3 P'
_chemical_formula_weight 391.48
_chemical_name_systematic
;
tris(N-Ethylphenylamino)phosphine.
;
_space_group_IT_number 159
_symmetry_cell_setting hexagonal
_symmetry_space_group_name_Hall 'P 3 -2c'
_symmetry_space_group_name_H-M 'P 3 1 c'
_cell_angle_alpha 90
_cell_angle_beta 90
_cell_angle_gamma 120
_cell_formula_units_Z 4
_cell_length_a 13.085
_cell_length_b 13.085
_cell_length_c 14.672(8)
_cell_measurement_temperature 293(2)
_cell_volume 2175.5(12)
_diffrn_ambient_temperature 293(2)
_diffrn_radiation_type MoK\a
_diffrn_radiation_wavelength 0.71073
_exptl_crystal_density_diffrn 1.196
_exptl_crystal_F_000 840
_cod_data_source_file bk5088.cif
_cod_data_source_block BIJKIP
_cod_original_cell_volume 2175
_cod_original_sg_symbol_H-M P31c
_cod_database_code 2104479

loop_
_symmetry_equiv_pos_site_id
_symmetry_equiv_pos_as_xyz
1 x,y,z
2 -y,x-y,z
3 -x+y,-x,z
4 y,x,1/2+z
5 -x,-x+y,1/2+z
6 x-y,-y,1/2+z

loop_
_atom_site_label
_atom_site_type_symbol
_atom_site_fract_x
_atom_site_fract_y
_atom_site_fract_z
_atom_site_occupancy
P1 P 0.0 0.0 0.62303 1
N1 N 0.1275 .1067 0.6747 1
C1 C 0.2387 0.1399 0.6306 1
C2 C 0.2438 0.0683 0.5606 1
H1 H 0.1757 -0.0005 0.5435 1
C3 C 0.3495 0.1005 0.5176 1
H2 H 0.3515 0.0533 0.4711 1
C4 C 0.4532 0.2023 0.5425 1
H3 H 0.5240 0.2235 0.5130 1
C5 C 0.4486 0.2707 0.6118 1
H4 H 0.5171 0.3386 0.6296 1
C6 C 0.3434 0.2398 0.6551 1
H5 H 0.3426 0.2873 0.7020 1
C7 C 0.1307 0.1830 0.7528 1
H6 H 0.1783 0.2650 0.7346 1
H7 H 0.0511 0.1678 0.7633 1
C8 C 0.1760 0.1673 0.8367 1
H8 H 0.1751 0.2202 0.8817 1
H9 H 0.2555 0.1838 0.8279 1
H10 H 0.1279 0.0874 0.8571 1
P2 P 0.33333 0.66667 0.37171 1
N2 N 0.3713 0.5708 0.4228 1
C9 C 0.4447 0.5419 0.3736 1
C10 C 0.4543 0.4415 0.3927 1
H11 H 0.4110 0.3919 0.4404 1
C11 C 0.5264 0.4159 0.3421 1
H12 H 0.5299 0.3482 0.3552 1
C12 C 0.5934 0.4874 0.2728 1
H13 H 0.6428 0.4693 0.2396 1
C13 C 0.5869 0.5852 0.2529 1
H14 H 0.6305 0.6328 0.2044 1
C14 C 0.5168 0.6157 0.3031 1
H15 H 0.5173 0.6855 0.2902 1
C15 C 0.3328 0.5120 0.5206 1
H16 H 0.3917 0.4947 0.5444 1
H17 H 0.3258 0.5657 0.5623 1
C16 C 0.2281 0.4116 0.5127 1
H18 H 0.2041 0.3743 0.5712 1
H19 H 0.2355 0.3593 0.4708 1
H20 H 0.1699 0.4297 0.4904 1

loop_
_geom_angle_atom_site_label_1
_geom_angle_atom_site_label_2
_geom_angle_atom_site_label_3
_geom_angle
_geom_angle_site_symmetry_1
_geom_angle_site_symmetry_2
_geom_angle_site_symmetry_3
_geom_angle_publ_flag
N1 P1 N1 102.15 . . 2_555 yes
N1 P1 N1 102.15 . . 3_555 yes
N1 P1 N1 102.15 2_555 . 3_555 yes
N2 P2 N2 102.68 . . 3_565 yes
N2 P2 N2 102.68 2_665 . 3_565 yes
N2 P2 N2 102.68 . . 2_665 yes
P1 N1 C1 117.83 . . . yes
P1 N1 C7 124.44 . . . yes
C1 N1 C7 116.79 . . . yes
P2 N2 C15 127.27 . . . yes
C9 N2 C15 115.52 . . . yes
P2 N2 C9 117.21 . . . yes
N1 C1 C2 119.97 . . . yes
N1 C1 C6 122.57 . . . yes
C2 C1 C6 117.45 . . . no
C1 C2 C3 120.11 . . . no
C2 C3 C4 121.34 . . . no
C3 C4 C5 118.51 . . . no
C4 C5 C6 120.75 . . . no
C1 C6 C5 121.81 . . . no
N1 C7 C8 115.93 . . . yes
N2 C9 C10 122.94 . . . yes
N2 C9 C14 120.66 . . . yes
C10 C9 C14 116.37 . . . no
C9 C10 C11 120.97 . . . no
C10 C11 C12 121.51 . . . no
C11 C12 C13 119.08 . . . no
C12 C13 C14 121.45 . . . no
C9 C14 C13 120.50 . . . no
N2 C15 C16 108.45 . . . yes

loop_
_geom_bond_atom_site_label_1
_geom_bond_atom_site_label_2
_geom_bond_distance
_geom_bond_site_symmetry_1
_geom_bond_site_symmetry_2
_geom_bond_publ_flag
P1 N1 1.7257 . . yes
P1 N1 1.7257 . 2_555 yes
P1 N1 1.7257 . 3_555 yes
P2 N2 1.7336 . 3_565 yes
P2 N2 1.7336 . . yes
P2 N2 1.7336 . 2_665 yes
N1 C1 1.4465 . . yes
N1 C7 1.5066 . . yes
N2 C15 1.5866 . . yes
N2 C9 1.3963 . . yes
C1 C6 1.3871 . . no
C1 C2 1.4141 . . no
C2 C3 1.3805 . . no
C3 C4 1.3934 . . no
C4 C5 1.3756 . . no
C5 C6 1.3804 . . no
C7 C8 1.4250 . . no
C2 H1 0.9300 . . no
C3 H2 0.9300 . . no
C4 H3 0.9300 . . no
C5 H4 0.9300 . . no
C6 H5 0.9300 . . no
C7 H6 0.9700 . . no
C7 H7 0.9700 . . no
C8 H9 0.9600 . . no
C8 H10 0.9600 . . no
C8 H8 0.9600 . . no
C9 C10 1.4090 . . no
C9 C14 1.4076 . . no
C10 C11 1.3673 . . no
C11 C12 1.3629 . . no
C12 C13 1.3561 . . no
C13 C14 1.3817 . . no
C15 C16 1.3477 . . no
C10 H11 0.9300 . . no
C11 H12 0.9300 . . no
C12 H13 0.9300 . . no
C13 H14 0.9300 . . no
C14 H15 0.9300 . . no
C15 H16 0.9700 . . no
C15 H17 0.9700 . . no
C16 H18 0.9600 . . no
C16 H19 0.9600 . . no
C16 H20 0.9600 . . no
